data_4128541
loop_
_publ_author_name
'Takaishi, Kazuto'
'Hinoide, Sakiko'
'Matsumoto, Tomoki'
'Ema, Tadashi'

_publ_section_title
;
 Axially Chiral <i>peri</i>-Xanthenoxanthenes as a Circularly Polarized
 Luminophore.
;
_journal_issue 30
_journal_name_full 'Journal of the American Chemical Society'
_journal_page_first 11852
_journal_page_last 11857
_journal_paper_doi 10.1021/jacs.9b06240
_journal_volume 141
_journal_year 2019
_chemical_absolute_configuration 'CHOOSE rm ad rmad syn or unk'
_chemical_formula_moiety 'C45 H28 Cl6 O6'
_chemical_formula_sum 'C45 H28 Cl6 O6'
_chemical_formula_weight 877.43
_space_group_crystal_system orthorhombic
_space_group_IT_number 19
_space_group_name_Hall 'P 2ac 2ab'
_space_group_name_H-M_alt 'P 21 21 21'
_atom_sites_solution_hydrogens geom
_atom_sites_solution_primary direct
_atom_sites_solution_secondary difmap
_cell_angle_alpha 90.0000
_cell_angle_beta 90.0000
_cell_angle_gamma 90.0000
_cell_formula_units_Z 4
_cell_length_a 9.093(2)
_cell_length_b 19.700(5)
_cell_length_c 21.859(5)
_cell_measurement_reflns_used 12215
_cell_measurement_temperature 100
_cell_measurement_theta_max 27.40
_cell_measurement_theta_min 3.00
_cell_volume 3915.6(16)
_computing_cell_refinement 'CrystalClear-SM Expert 2.0 r16'
_computing_data_collection 'CrystalClear-SM Expert 2.0 r16 (Rigaku, 2014)'
_computing_data_reduction 'CrystalClear-SM Expert 2.0 r16'
_computing_molecular_graphics 'CrystalStructure 4.2'
_computing_publication_material 'CrystalStructure 4.2 (Rigaku, 2015)'
_computing_structure_refinement 'SHELXL97 (Sheldrick, 2008)'
_computing_structure_solution 'SHELXS97 (Sheldrick, 2008)'
_diffrn_ambient_temperature 100
_diffrn_detector_area_resol_mean 7.111
_diffrn_measured_fraction_theta_full 0.996
_diffrn_measured_fraction_theta_max 0.996
_diffrn_measurement_device_type 'Rigaku Saturn724'
_diffrn_measurement_method \w
_diffrn_radiation_type 'Mo K\a'
_diffrn_radiation_wavelength 0.71075
_diffrn_reflns_av_R_equivalents 0.0551
_diffrn_reflns_Laue_measured_fraction_full 0.000
_diffrn_reflns_Laue_measured_fraction_max 0.000
_diffrn_reflns_limit_h_max 11
_diffrn_reflns_limit_h_min -11
_diffrn_reflns_limit_k_max 21
_diffrn_reflns_limit_k_min -25
_diffrn_reflns_limit_l_max 28
_diffrn_reflns_limit_l_min -28
_diffrn_reflns_number 31549
_diffrn_reflns_point_group_measured_fraction_full 0.000
_diffrn_reflns_point_group_measured_fraction_max 0.000
_diffrn_reflns_theta_full 27.380
_diffrn_reflns_theta_max 27.380
_diffrn_reflns_theta_min 3.049
_diffrn_standards_number 0
_exptl_absorpt_coefficient_mu 0.489
_exptl_absorpt_correction_T_max 0.985
_exptl_absorpt_correction_T_min 0.812
_exptl_absorpt_correction_type multi-scan
_exptl_absorpt_process_details 'REQAB (Rigaku, 1998)'
_exptl_crystal_colour colorless
_exptl_crystal_density_diffrn 1.488
_exptl_crystal_density_method 'not measured'
_exptl_crystal_description prism
_exptl_crystal_F_000 1792.00
_exptl_crystal_size_max 0.190
_exptl_crystal_size_mid 0.060
_exptl_crystal_size_min 0.030
_refine_diff_density_max 1.38
_refine_diff_density_min -0.91
_refine_ls_abs_structure_details 'Flack, H. D. (1983), Acta Cryst. A39, 876-881.  3910 Friedel Pairs'
_refine_ls_abs_structure_Flack 0.02(6)
_refine_ls_extinction_method none
_refine_ls_goodness_of_fit_ref 1.040
_refine_ls_hydrogen_treatment constr
_refine_ls_number_parameters 514
_refine_ls_number_reflns 8845
_refine_ls_number_restraints 0
_refine_ls_R_factor_all 0.0700
_refine_ls_R_factor_gt 0.0597
_refine_ls_shift/su_max 0.001
_refine_ls_structure_factor_coef Fsqd
_refine_ls_weighting_details 'w = 1/[\s^2^(Fo^2^)+(0.0863P)^2^+1.7079P] where P=(Fo^2^+2Fc^2^)/3'
_refine_ls_weighting_scheme calc
_refine_ls_wR_factor_gt 0.1480
_refine_ls_wR_factor_ref 0.1568
_reflns_number_gt 7570
_reflns_number_total 8845
_reflns_threshold_expression F^2^>2.0\s(F^2^)
_cod_data_source_file ja9b06240_si_002.cif
_cod_data_source_block 255_0107a
_cod_database_code 4128541

loop_
_space_group_symop_id
_space_group_symop_operation_xyz
1 +X,+Y,+Z
2 1/2-X,-Y,1/2+Z
3 1/2+X,1/2-Y,-Z
4 -X,1/2+Y,1/2-Z

loop_
_atom_site_label
_atom_site_type_symbol
_atom_site_fract_x
_atom_site_fract_y
_atom_site_fract_z
_atom_site_U_iso_or_equiv
_atom_site_adp_type
_atom_site_occupancy
_atom_site_symmetry_multiplicity
_atom_site_calc_flag
_atom_site_refinement_flags
Cl1 Cl 0.52571(16) 0.21347(6) 0.67882(7) 0.0569(4) Uani 1 1 d .
Cl2 Cl 0.68691(18) 0.26113(8) 0.57326(6) 0.0612(4) Uani 1 1 d .
Cl3 Cl 0.74225(19) 0.31852(11) 0.69381(7) 0.0808(6) Uani 1 1 d .
Cl4 Cl 0.33303(15) 0.40125(5) 0.47619(5) 0.0435(3) Uani 1 1 d .
Cl5 Cl 0.31306(11) 0.54664(5) 0.46076(5) 0.0308(2) Uani 1 1 d .
Cl6 Cl 0.45619(14) 0.49098(6) 0.56894(5) 0.0416(3) Uani 1 1 d .
O101 O 0.5374(3) 0.52467(12) 0.31504(11) 0.0187(5) Uani 1 1 d .
O201 O 0.6629(3) 0.69172(11) 0.45689(11) 0.0173(5) Uani 1 1 d .
O202 O 0.6601(3) 0.62453(11) 0.34706(10) 0.0164(5) Uani 1 1 d .
O301 O 0.5259(3) 0.74598(12) 0.65034(11) 0.0175(5) Uani 1 1 d .
O302 O 0.5299(2) 0.66635(12) 0.54738(11) 0.0160(5) Uani 1 1 d .
O401 O 0.6498(3) 0.85139(12) 0.65911(11) 0.0198(5) Uani 1 1 d .
C39 C 0.4228(5) 0.4799(2) 0.4897(2) 0.0318(9) Uani 1 1 d .
H39 H 0.5191 0.4798 0.4677 0.038 Uiso 1 1 calc R
C57 C 0.6939(6) 0.2444(3) 0.6531(2) 0.0528(14) Uani 1 1 d .
H57 H 0.7707 0.2090 0.6607 0.063 Uiso 1 1 calc R
C101 C 0.7923(4) 0.49953(16) 0.32904(15) 0.0145(6) Uani 1 1 d .
C102 C 0.6718(4) 0.50122(16) 0.29109(15) 0.0142(6) Uani 1 1 d .
C103 C 0.6739(4) 0.47830(18) 0.22956(16) 0.0197(7) Uani 1 1 d .
H103 H 0.5880 0.4802 0.2049 0.024 Uiso 1 1 calc R
C104 C 0.8033(4) 0.45340(17) 0.20676(15) 0.0195(7) Uani 1 1 d .
H104 H 0.8057 0.4364 0.1661 0.023 Uiso 1 1 calc R
C105 C 0.9337(4) 0.45230(17) 0.24216(16) 0.0178(7) Uani 1 1 d .
C106 C 1.0702(4) 0.43006(18) 0.21721(16) 0.0209(7) Uani 1 1 d .
H106 H 1.0731 0.4131 0.1765 0.025 Uiso 1 1 calc R
C107 C 1.1985(4) 0.43269(17) 0.25108(17) 0.0214(7) Uani 1 1 d .
H107 H 1.2884 0.4173 0.2338 0.026 Uiso 1 1 calc R
C108 C 1.1956(4) 0.45826(17) 0.31141(16) 0.0200(7) Uani 1 1 d .
H108 H 1.2844 0.4610 0.3342 0.024 Uiso 1 1 calc R
C109 C 1.0657(4) 0.47933(17) 0.33770(16) 0.0169(7) Uani 1 1 d .
H109 H 1.0658 0.4959 0.3785 0.020 Uiso 1 1 calc R
C110 C 0.9305(4) 0.47651(17) 0.30411(15) 0.0153(7) Uani 1 1 d .
C111 C 0.5306(4) 0.59656(17) 0.32058(16) 0.0182(7) Uani 1 1 d .
H11A H 0.4448 0.6089 0.3462 0.022 Uiso 1 1 calc R
H11B H 0.5157 0.6167 0.2795 0.022 Uiso 1 1 calc R
C201 C 0.7759(3) 0.59646(17) 0.50677(14) 0.0132(6) Uani 1 1 d .
C202 C 0.7130(3) 0.62488(16) 0.45515(15) 0.0137(6) Uani 1 1 d .
C203 C 0.7115(4) 0.59033(17) 0.39859(14) 0.0151(7) Uani 1 1 d .
C204 C 0.7769(4) 0.52722(17) 0.39222(15) 0.0143(6) Uani 1 1 d .
C205 C 0.8240(4) 0.49232(16) 0.44648(14) 0.0147(6) Uani 1 1 d .
C206 C 0.8664(4) 0.42276(17) 0.44522(15) 0.0171(7) Uani 1 1 d .
H206 H 0.8660 0.3991 0.4074 0.021 Uiso 1 1 calc R
C207 C 0.9079(4) 0.38909(18) 0.49770(16) 0.0214(8) Uani 1 1 d .
H207 H 0.9352 0.3426 0.4958 0.026 Uiso 1 1 calc R
C208 C 0.9100(4) 0.42363(18) 0.55433(16) 0.0196(7) Uani 1 1 d .
H208 H 0.9384 0.4003 0.5905 0.023 Uiso 1 1 calc R
C209 C 0.8709(4) 0.49100(18) 0.55711(16) 0.0192(7) Uani 1 1 d .
H209 H 0.8740 0.5138 0.5954 0.023 Uiso 1 1 calc R
C210 C 0.8259(4) 0.52730(17) 0.50422(15) 0.0150(6) Uani 1 1 d .
C211 C 0.5307(4) 0.70187(18) 0.49050(15) 0.0183(7) Uani 1 1 d .
H21A H 0.4463 0.6864 0.4655 0.022 Uiso 1 1 calc R
H21B H 0.5180 0.7510 0.4984 0.022 Uiso 1 1 calc R
C301 C 0.7856(4) 0.64018(16) 0.56296(14) 0.0142(6) Uani 1 1 d .
C302 C 0.6598(3) 0.67508(17) 0.58076(15) 0.0141(6) Uani 1 1 d .
C303 C 0.6577(3) 0.71708(16) 0.63323(14) 0.0132(6) Uani 1 1 d .
C304 C 0.7818(4) 0.72616(16) 0.66904(14) 0.0132(6) Uani 1 1 d .
C305 C 0.9193(4) 0.69717(16) 0.64801(15) 0.0145(7) Uani 1 1 d .
C306 C 1.0552(4) 0.71445(16) 0.67525(16) 0.0173(7) Uani 1 1 d .
H306 H 1.0557 0.7432 0.7102 0.021 Uiso 1 1 calc R
C307 C 1.1867(4) 0.69086(18) 0.65267(16) 0.0180(7) Uani 1 1 d .
H307 H 1.2766 0.7039 0.6715 0.022 Uiso 1 1 calc R
C308 C 1.1878(4) 0.64705(17) 0.60130(15) 0.0183(7) Uani 1 1 d .
H308 H 1.2786 0.6306 0.5857 0.022 Uiso 1 1 calc R
C309 C 1.0579(4) 0.62828(18) 0.57391(15) 0.0172(7) Uani 1 1 d .
H309 H 1.0603 0.5981 0.5400 0.021 Uiso 1 1 calc R
C310 C 0.9200(4) 0.65291(17) 0.59513(15) 0.0156(7) Uani 1 1 d .
C311 C 0.5181(4) 0.81772(18) 0.64135(18) 0.0235(8) Uani 1 1 d .
H31A H 0.4986 0.8272 0.5976 0.028 Uiso 1 1 calc R
H31B H 0.4349 0.8361 0.6654 0.028 Uiso 1 1 calc R
C401 C 0.7694(4) 0.77048(16) 0.72395(15) 0.0145(6) Uani 1 1 d .
C402 C 0.6999(4) 0.83223(17) 0.71712(15) 0.0170(7) Uani 1 1 d .
C403 C 0.6849(4) 0.87918(17) 0.76564(17) 0.0217(7) Uani 1 1 d .
H403 H 0.6374 0.9215 0.7589 0.026 Uiso 1 1 calc R
C404 C 0.7391(4) 0.86341(18) 0.82234(17) 0.0233(8) Uani 1 1 d .
H404 H 0.7323 0.8956 0.8546 0.028 Uiso 1 1 calc R
C405 C 0.8059(4) 0.79867(18) 0.83334(16) 0.0216(7) Uani 1 1 d .
C406 C 0.8516(4) 0.78011(19) 0.89325(16) 0.0232(8) Uani 1 1 d .
H406 H 0.8436 0.8120 0.9257 0.028 Uiso 1 1 calc R
C407 C 0.9079(4) 0.7160(2) 0.90471(17) 0.0248(8) Uani 1 1 d .
H407 H 0.9382 0.7037 0.9448 0.030 Uiso 1 1 calc R
C408 C 0.9196(4) 0.66894(19) 0.85610(16) 0.0225(8) Uani 1 1 d .
H408 H 0.9584 0.6250 0.8639 0.027 Uiso 1 1 calc R
C409 C 0.8759(4) 0.68562(18) 0.79759(16) 0.0186(7) Uani 1 1 d .
H409 H 0.8838 0.6528 0.7659 0.022 Uiso 1 1 calc R
C410 C 0.8194(4) 0.75102(16) 0.78407(15) 0.0160(7) Uani 1 1 d .

loop_
_atom_site_aniso_label
_atom_site_aniso_U_11
_atom_site_aniso_U_22
_atom_site_aniso_U_33
_atom_site_aniso_U_23
_atom_site_aniso_U_13
_atom_site_aniso_U_12
Cl1 0.0626(9) 0.0388(6) 0.0692(9) 0.0113(6) 0.0290(7) 0.0064(6)
Cl2 0.0707(9) 0.0794(10) 0.0336(6) 0.0081(6) -0.0009(6) -0.0265(8)
Cl3 0.0664(10) 0.1301(16) 0.0458(8) -0.0105(9) -0.0103(7) -0.0435(11)
Cl4 0.0597(8) 0.0294(5) 0.0415(6) -0.0080(4) 0.0111(6) -0.0041(5)
Cl5 0.0318(5) 0.0308(5) 0.0297(5) -0.0030(4) -0.0007(4) -0.0005(4)
Cl6 0.0441(6) 0.0459(6) 0.0347(6) 0.0084(5) -0.0085(5) -0.0132(5)
O101 0.0138(11) 0.0207(11) 0.0215(12) 0.0001(10) -0.0001(10) -0.0005(10)
O201 0.0211(12) 0.0143(10) 0.0164(11) 0.0016(9) 0.0023(10) 0.0048(10)
O202 0.0179(12) 0.0176(11) 0.0138(11) 0.0034(9) -0.0046(10) 0.0022(10)
O301 0.0118(11) 0.0185(11) 0.0223(12) -0.0024(10) 0.0017(10) 0.0032(9)
O302 0.0107(11) 0.0204(11) 0.0168(11) 0.0012(9) -0.0027(10) 0.0001(9)
O401 0.0217(13) 0.0155(11) 0.0223(12) 0.0008(10) -0.0014(11) -0.0009(10)
C39 0.026(2) 0.032(2) 0.037(2) 0.0011(18) 0.0088(18) -0.0018(17)
C57 0.040(3) 0.080(4) 0.038(3) 0.007(3) -0.001(2) 0.014(3)
C101 0.0113(15) 0.0162(15) 0.0159(15) 0.0015(13) 0.0018(13) 0.0008(13)
C102 0.0128(15) 0.0131(14) 0.0169(15) 0.0019(12) 0.0027(13) -0.0008(13)
C103 0.0199(17) 0.0203(16) 0.0188(16) 0.0007(13) -0.0043(15) -0.0036(14)
C104 0.0267(19) 0.0182(16) 0.0136(15) -0.0008(13) -0.0004(15) -0.0021(15)
C105 0.0179(17) 0.0145(15) 0.0210(17) -0.0002(13) -0.0013(14) -0.0030(13)
C106 0.0259(19) 0.0199(17) 0.0171(16) -0.0018(13) 0.0020(15) 0.0013(15)
C107 0.0179(17) 0.0188(16) 0.0274(18) -0.0018(14) 0.0061(15) 0.0016(14)
C108 0.0177(17) 0.0209(16) 0.0215(17) -0.0002(14) -0.0009(15) 0.0005(14)
C109 0.0172(17) 0.0161(15) 0.0173(16) -0.0027(13) -0.0013(14) 0.0011(13)
C110 0.0143(16) 0.0169(15) 0.0147(15) -0.0015(13) 0.0025(13) -0.0019(13)
C111 0.0146(16) 0.0205(16) 0.0197(16) 0.0030(14) -0.0022(14) 0.0025(14)
C201 0.0092(14) 0.0175(15) 0.0130(14) 0.0009(12) 0.0053(12) -0.0003(12)
C202 0.0104(14) 0.0129(14) 0.0178(15) 0.0023(12) 0.0035(13) -0.0006(12)
C203 0.0126(15) 0.0210(16) 0.0117(14) 0.0046(13) 0.0004(12) -0.0005(13)
C204 0.0122(15) 0.0175(15) 0.0131(15) 0.0040(12) 0.0015(13) 0.0003(13)
C205 0.0163(16) 0.0172(15) 0.0106(14) 0.0020(12) 0.0007(13) -0.0011(13)
C206 0.0183(17) 0.0172(15) 0.0159(16) -0.0016(13) 0.0014(14) 0.0018(13)
C207 0.0263(19) 0.0182(16) 0.0197(17) 0.0006(14) 0.0025(15) 0.0051(14)
C208 0.0224(18) 0.0197(17) 0.0166(16) 0.0040(13) -0.0007(14) 0.0068(14)
C209 0.0214(18) 0.0202(17) 0.0160(16) 0.0010(13) 0.0030(14) 0.0043(14)
C210 0.0134(15) 0.0185(15) 0.0133(14) 0.0002(12) 0.0008(13) 0.0006(13)
C211 0.0146(16) 0.0246(17) 0.0157(16) 0.0021(13) -0.0011(14) 0.0077(14)
C301 0.0139(16) 0.0155(15) 0.0132(15) 0.0031(12) 0.0025(13) 0.0007(13)
C302 0.0077(14) 0.0192(16) 0.0155(15) 0.0040(13) -0.0028(13) -0.0015(13)
C303 0.0091(14) 0.0146(14) 0.0159(15) 0.0015(12) 0.0012(13) 0.0016(12)
C304 0.0125(15) 0.0137(14) 0.0134(14) 0.0036(12) 0.0007(12) -0.0009(12)
C305 0.0153(16) 0.0143(15) 0.0139(15) 0.0027(12) 0.0016(13) 0.0018(12)
C306 0.0186(17) 0.0138(14) 0.0194(16) 0.0005(13) 0.0008(14) 0.0007(13)
C307 0.0114(15) 0.0230(16) 0.0197(16) 0.0051(13) -0.0004(14) 0.0012(14)
C308 0.0140(16) 0.0225(17) 0.0184(16) 0.0046(13) 0.0030(14) 0.0023(14)
C309 0.0159(16) 0.0203(16) 0.0154(15) 0.0045(13) 0.0029(14) 0.0031(14)
C310 0.0148(16) 0.0153(15) 0.0166(16) 0.0053(13) 0.0017(13) 0.0014(13)
C311 0.0200(18) 0.0190(17) 0.0316(19) -0.0004(15) 0.0005(16) 0.0045(14)
C401 0.0104(15) 0.0146(15) 0.0184(15) -0.0005(13) 0.0041(13) -0.0001(12)
C402 0.0136(16) 0.0186(16) 0.0189(16) 0.0016(13) 0.0029(13) -0.0017(13)
C403 0.0223(18) 0.0152(16) 0.0275(18) -0.0061(14) 0.0023(16) 0.0006(14)
C404 0.0271(19) 0.0179(17) 0.0249(18) -0.0077(14) 0.0017(16) -0.0007(15)
C405 0.0206(18) 0.0224(17) 0.0217(17) -0.0052(14) 0.0006(15) -0.0007(14)
C406 0.028(2) 0.0240(17) 0.0172(16) -0.0058(14) 0.0007(15) -0.0020(16)
C407 0.028(2) 0.0285(19) 0.0182(17) -0.0016(15) -0.0046(15) -0.0003(16)
C408 0.0261(19) 0.0214(17) 0.0201(17) 0.0017(14) -0.0004(15) 0.0003(15)
C409 0.0172(16) 0.0178(16) 0.0209(17) -0.0024(14) -0.0004(14) 0.0005(14)
C410 0.0169(16) 0.0150(15) 0.0163(15) -0.0035(12) 0.0013(14) -0.0025(13)

loop_
_atom_type_symbol
_atom_type_description
_atom_type_scat_dispersion_real
_atom_type_scat_dispersion_imag
_atom_type_scat_source
C C 0.0033 0.0016
;
International Tables for Crystallography
(Vol. C, Tables 4.2.6.8 and 6.1.1.4)
;
H H 0.0000 0.0000
;
International Tables for Crystallography
(Vol. C, Table 6.1.1.4)
;
O O 0.0106 0.0060
;
International Tables for Crystallography
(Vol. C, Tables 4.2.6.8 and 6.1.1.4)
;
Cl Cl 0.1484 0.1585
;
International Tables for Crystallography
(Vol. C, Tables 4.2.6.8 and 6.1.1.4)
;

loop_
_geom_angle_atom_site_label_1
_geom_angle_atom_site_label_2
_geom_angle_atom_site_label_3
_geom_angle
C102 O101 C111 113.3(3)
C202 O201 C211 115.0(2)
C203 O202 C111 114.8(3)
C303 O301 C311 114.5(3)
C302 O302 C211 112.9(2)
C402 O401 C311 113.3(3)
Cl5 C39 Cl6 110.8(2)
Cl5 C39 Cl4 109.3(2)
Cl6 C39 Cl4 110.5(2)
Cl5 C39 H39 108.8
Cl6 C39 H39 108.8
Cl4 C39 H39 108.8
Cl1 C57 Cl3 110.2(3)
Cl1 C57 Cl2 110.6(3)
Cl3 C57 Cl2 110.5(3)
Cl1 C57 H57 108.5
Cl3 C57 H57 108.5
Cl2 C57 H57 108.5
C102 C101 C110 118.3(3)
C102 C101 C204 118.4(3)
C110 C101 C204 123.1(3)
C101 C102 O101 118.4(3)
C101 C102 C103 123.6(3)
O101 C102 C103 118.0(3)
C104 C103 C102 118.1(3)
C104 C103 H103 120.9
C102 C103 H103 120.9
C103 C104 C105 121.7(3)
C103 C104 H104 119.1
C105 C104 H104 119.1
C104 C105 C106 121.7(3)
C104 C105 C110 119.5(3)
C106 C105 C110 118.8(3)
C107 C106 C105 121.2(3)
C107 C106 H106 119.4
C105 C106 H106 119.4
C106 C107 C108 119.8(3)
C106 C107 H107 120.1
C108 C107 H107 120.1
C109 C108 C107 120.9(3)
C109 C108 H108 119.5
C107 C108 H108 119.5
C108 C109 C110 120.7(3)
C108 C109 H109 119.7
C110 C109 H109 119.7
C109 C110 C105 118.6(3)
C109 C110 C101 122.8(3)
C105 C110 C101 118.6(3)
O101 C111 O202 112.6(3)
O101 C111 H11A 109.1
O202 C111 H11A 109.1
O101 C111 H11B 109.1
O202 C111 H11B 109.1
H11A C111 H11B 107.8
C202 C201 C210 118.9(3)
C202 C201 C301 117.3(3)
C210 C201 C301 123.8(3)
C201 C202 O201 119.7(3)
C201 C202 C203 121.5(3)
O201 C202 C203 118.4(3)
C204 C203 O202 119.8(3)
C204 C203 C202 121.1(3)
O202 C203 C202 118.6(3)
C203 C204 C205 118.3(3)
C203 C204 C101 117.5(3)
C205 C204 C101 124.2(3)
C206 C205 C204 121.7(3)
C206 C205 C210 118.4(3)
C204 C205 C210 119.9(3)
C207 C206 C205 121.4(3)
C207 C206 H206 119.3
C205 C206 H206 119.3
C206 C207 C208 120.1(3)
C206 C207 H207 120.0
C208 C207 H207 120.0
C209 C208 C207 120.0(3)
C209 C208 H208 120.0
C207 C208 H208 120.0
C208 C209 C210 121.6(3)
C208 C209 H209 119.2
C210 C209 H209 119.2
C209 C210 C201 122.5(3)
C209 C210 C205 118.5(3)
C201 C210 C205 119.0(3)
O201 C211 O302 112.7(3)
O201 C211 H21A 109.1
O302 C211 H21A 109.1
O201 C211 H21B 109.1
O302 C211 H21B 109.1
H21A C211 H21B 107.8
C302 C301 C310 118.6(3)
C302 C301 C201 117.6(3)
C310 C301 C201 123.5(3)
C301 C302 O302 119.2(3)
C301 C302 C303 121.8(3)
O302 C302 C303 118.9(3)
O301 C303 C304 120.1(3)
O301 C303 C302 118.2(3)
C304 C303 C302 121.5(3)
C303 C304 C305 118.2(3)
C303 C304 C401 118.0(3)
C305 C304 C401 123.5(3)
C306 C305 C310 118.6(3)
C306 C305 C304 121.7(3)
C310 C305 C304 119.6(3)
C307 C306 C305 121.9(3)
C307 C306 H306 119.1
C305 C306 H306 119.1
C306 C307 C308 119.8(3)
C306 C307 H307 120.1
C308 C307 H307 120.1
C309 C308 C307 120.2(3)
C309 C308 H308 119.9
C307 C308 H308 119.9
C308 C309 C310 121.6(3)
C308 C309 H309 119.2
C310 C309 H309 119.2
C309 C310 C301 122.2(3)
C309 C310 C305 118.0(3)
C301 C310 C305 119.6(3)
O401 C311 O301 112.5(3)
O401 C311 H31A 109.1
O301 C311 H31A 109.1
O401 C311 H31B 109.1
O301 C311 H31B 109.1
H31A C311 H31B 107.8
C402 C401 C410 118.5(3)
C402 C401 C304 117.7(3)
C410 C401 C304 123.7(3)
C401 C402 O401 119.0(3)
C401 C402 C403 122.7(3)
O401 C402 C403 118.2(3)
C404 C403 C402 119.7(3)
C404 C403 H403 120.1
C402 C403 H403 120.1
C403 C404 C405 120.4(3)
C403 C404 H404 119.8
C405 C404 H404 119.8
C406 C405 C404 120.5(3)
C406 C405 C410 119.9(3)
C404 C405 C410 119.5(3)
C407 C406 C405 120.6(3)
C407 C406 H406 119.7
C405 C406 H406 119.7
C406 C407 C408 119.3(3)
C406 C407 H407 120.4
C408 C407 H407 120.4
C409 C408 C407 121.3(3)
C409 C408 H408 119.4
C407 C408 H408 119.4
C408 C409 C410 120.9(3)
C408 C409 H409 119.5
C410 C409 H409 119.5
C409 C410 C405 118.0(3)
C409 C410 C401 123.1(3)
C405 C410 C401 118.9(3)

loop_
_geom_bond_atom_site_label_1
_geom_bond_atom_site_label_2
_geom_bond_distance
Cl1 C57 1.739(6)
Cl2 C57 1.777(5)
Cl3 C57 1.767(6)
Cl4 C39 1.775(4)
Cl5 C39 1.768(4)
Cl6 C39 1.771(5)
O101 C102 1.407(4)
O101 C111 1.423(4)
O201 C202 1.394(4)
O201 C211 1.423(4)
O202 C203 1.393(4)
O202 C111 1.423(4)
O301 C303 1.379(4)
O301 C311 1.429(4)
O302 C302 1.399(4)
O302 C211 1.427(4)
O401 C402 1.399(4)
O401 C311 1.423(4)
C39 H39 1.0000
C57 H57 1.0000
C101 C102 1.375(5)
C101 C110 1.443(5)
C101 C204 1.491(4)
C102 C103 1.419(5)
C103 C104 1.369(5)
C103 H103 0.9500
C104 C105 1.416(5)
C104 H104 0.9500
C105 C106 1.425(5)
C105 C110 1.436(5)
C106 C107 1.383(5)
C106 H106 0.9500
C107 C108 1.412(5)
C107 H107 0.9500
C108 C109 1.377(5)
C108 H108 0.9500
C109 C110 1.434(5)
C109 H109 0.9500
C111 H11A 0.9900
C111 H11B 0.9900
C201 C202 1.384(5)
C201 C210 1.437(5)
C201 C301 1.503(4)
C202 C203 1.411(5)
C203 C204 1.385(5)
C204 C205 1.436(4)
C205 C206 1.424(5)
C205 C210 1.438(4)
C206 C207 1.378(5)
C206 H206 0.9500
C207 C208 1.413(5)
C207 H207 0.9500
C208 C209 1.375(5)
C208 H208 0.9500
C209 C210 1.420(5)
C209 H209 0.9500
C211 H21A 0.9900
C211 H21B 0.9900
C301 C302 1.390(5)
C301 C310 1.432(5)
C302 C303 1.414(5)
C303 C304 1.385(4)
C304 C305 1.450(5)
C304 C401 1.488(4)
C305 C306 1.413(5)
C305 C310 1.448(5)
C306 C307 1.374(5)
C306 H306 0.9500
C307 C308 1.416(5)
C307 H307 0.9500
C308 C309 1.375(5)
C308 H308 0.9500
C309 C310 1.422(5)
C309 H309 0.9500
C311 H31A 0.9900
C311 H31B 0.9900
C401 C402 1.379(5)
C401 C410 1.443(5)
C402 C403 1.414(5)
C403 C404 1.370(5)
C403 H403 0.9500
C404 C405 1.433(5)
C404 H404 0.9500
C405 C406 1.422(5)
C405 C410 1.434(4)
C406 C407 1.386(5)
C406 H406 0.9500
C407 C408 1.414(5)
C407 H407 0.9500
C408 C409 1.379(5)
C408 H408 0.9500
C409 C410 1.418(5)
C409 H409 0.9500

loop_
_geom_torsion_atom_site_label_1
_geom_torsion_atom_site_label_2
_geom_torsion_atom_site_label_3
_geom_torsion_atom_site_label_4
_geom_torsion
C110 C101 C102 O101 -179.0(3)
C204 C101 C102 O101 -4.3(4)
C110 C101 C102 C103 3.4(5)
C204 C101 C102 C103 178.1(3)
C111 O101 C102 C101 77.1(4)
C111 O101 C102 C103 -105.2(3)
C101 C102 C103 C104 -0.3(5)
O101 C102 C103 C104 -177.9(3)
C102 C103 C104 C105 -2.2(5)
C103 C104 C105 C106 -176.3(3)
C103 C104 C105 C110 1.3(5)
C104 C105 C106 C107 176.4(3)
C110 C105 C106 C107 -1.3(5)
C105 C106 C107 C108 -0.4(5)
C106 C107 C108 C109 1.5(5)
C107 C108 C109 C110 -0.7(5)
C108 C109 C110 C105 -1.0(5)
C108 C109 C110 C101 -178.4(3)
C104 C105 C110 C109 -175.7(3)
C106 C105 C110 C109 2.0(5)
C104 C105 C110 C101 1.8(5)
C106 C105 C110 C101 179.5(3)
C102 C101 C110 C109 173.4(3)
C204 C101 C110 C109 -1.0(5)
C102 C101 C110 C105 -4.0(5)
C204 C101 C110 C105 -178.5(3)
C102 O101 C111 O202 -45.7(4)
C203 O202 C111 O101 -45.4(4)
C210 C201 C202 O201 179.6(3)
C301 C201 C202 O201 0.5(4)
C210 C201 C202 C203 -7.1(5)
C301 C201 C202 C203 173.8(3)
C211 O201 C202 C201 -73.5(4)
C211 O201 C202 C203 113.0(3)
C111 O202 C203 C204 72.2(4)
C111 O202 C203 C202 -116.0(3)
C201 C202 C203 C204 -1.8(5)
O201 C202 C203 C204 171.6(3)
C201 C202 C203 O202 -173.5(3)
O201 C202 C203 O202 0.0(4)
O202 C203 C204 C205 -177.8(3)
C202 C203 C204 C205 10.6(5)
O202 C203 C204 C101 1.5(5)
C202 C203 C204 C101 -170.1(3)
C102 C101 C204 C203 -48.0(4)
C110 C101 C204 C203 126.5(3)
C102 C101 C204 C205 131.3(3)
C110 C101 C204 C205 -54.2(5)
C203 C204 C205 C206 168.0(3)
C101 C204 C205 C206 -11.2(5)
C203 C204 C205 C210 -10.6(5)
C101 C204 C205 C210 170.2(3)
C204 C205 C206 C207 -178.4(3)
C210 C205 C206 C207 0.3(5)
C205 C206 C207 C208 -0.4(6)
C206 C207 C208 C209 -0.2(6)
C207 C208 C209 C210 0.8(6)
C208 C209 C210 C201 176.0(3)
C208 C209 C210 C205 -0.9(5)
C202 C201 C210 C209 -170.2(3)
C301 C201 C210 C209 8.9(5)
C202 C201 C210 C205 6.8(5)
C301 C201 C210 C205 -174.2(3)
C206 C205 C210 C209 0.4(5)
C204 C205 C210 C209 179.0(3)
C206 C205 C210 C201 -176.7(3)
C204 C205 C210 C201 2.0(5)
C202 O201 C211 O302 44.1(4)
C302 O302 C211 O201 47.2(4)
C202 C201 C301 C302 48.2(4)
C210 C201 C301 C302 -130.9(3)
C202 C201 C301 C310 -125.4(3)
C210 C201 C301 C310 55.5(4)
C310 C301 C302 O302 176.1(3)
C201 C301 C302 O302 2.2(4)
C310 C301 C302 C303 -6.6(5)
C201 C301 C302 C303 179.5(3)
C211 O302 C302 C301 -75.9(4)
C211 O302 C302 C303 106.7(3)
C311 O301 C303 C304 74.0(4)
C311 O301 C303 C302 -109.8(3)
C301 C302 C303 O301 -175.3(3)
O302 C302 C303 O301 2.0(4)
C301 C302 C303 C304 0.8(5)
O302 C302 C303 C304 178.2(3)
O301 C303 C304 C305 -177.5(3)
C302 C303 C304 C305 6.4(5)
O301 C303 C304 C401 -3.1(5)
C302 C303 C304 C401 -179.2(3)
C303 C304 C305 C306 168.0(3)
C401 C304 C305 C306 -6.2(5)
C303 C304 C305 C310 -7.7(5)
C401 C304 C305 C310 178.1(3)
C310 C305 C306 C307 0.5(5)
C304 C305 C306 C307 -175.3(3)
C305 C306 C307 C308 -1.1(5)
C306 C307 C308 C309 0.2(5)
C307 C308 C309 C310 1.3(5)
C308 C309 C310 C301 172.7(3)
C308 C309 C310 C305 -1.8(5)
C302 C301 C310 C309 -169.4(3)
C201 C301 C310 C309 4.1(5)
C302 C301 C310 C305 4.9(5)
C201 C301 C310 C305 178.4(3)
C306 C305 C310 C309 0.9(5)
C304 C305 C310 C309 176.8(3)
C306 C305 C310 C301 -173.7(3)
C304 C305 C310 C301 2.2(5)
C402 O401 C311 O301 -48.8(4)
C303 O301 C311 O401 -42.2(4)
C303 C304 C401 C402 -46.4(4)
C305 C304 C401 C402 127.7(3)
C303 C304 C401 C410 130.5(3)
C305 C304 C401 C410 -55.4(5)
C410 C401 C402 O401 -179.5(3)
C304 C401 C402 O401 -2.4(5)
C410 C401 C402 C403 4.6(5)
C304 C401 C402 C403 -178.4(3)
C311 O401 C402 C401 76.5(4)
C311 O401 C402 C403 -107.4(3)
C401 C402 C403 C404 -0.9(5)
O401 C402 C403 C404 -176.9(3)
C402 C403 C404 C405 -2.3(6)
C403 C404 C405 C406 -175.0(4)
C403 C404 C405 C410 1.7(6)
C404 C405 C406 C407 176.0(4)
C410 C405 C406 C407 -0.7(6)
C405 C406 C407 C408 0.1(6)
C406 C407 C408 C409 -0.2(6)
C407 C408 C409 C410 0.9(6)
C408 C409 C410 C405 -1.5(5)
C408 C409 C410 C401 -178.7(3)
C406 C405 C410 C409 1.4(5)
C404 C405 C410 C409 -175.4(3)
C406 C405 C410 C401 178.7(3)
C404 C405 C410 C401 2.0(5)
C402 C401 C410 C409 172.2(3)
C304 C401 C410 C409 -4.7(5)
C402 C401 C410 C405 -5.0(5)
C304 C401 C410 C405 178.1(3)
